data_4029743
loop_
_publ_author_name
'Long, Sihui'
'Muthusamy, Venkatraj'
'Willis, Peter G.'
'Parkin, Sean'
'Cammers, Arthur'

_publ_section_title
;
 Inversion symmetry and local vs. dispersive interactions in the
 nucleation of hydrogen bonded cyclic n-mer and tape of
 imidazolecarboxamidines.
;
_journal_name_full 'Beilstein journal of organic chemistry'
_journal_page_first 23
_journal_paper_doi 10.3762/bjoc.4.23
_journal_volume 4
_journal_year 2008
_chemical_formula_sum 'C10 H18 N4'
_chemical_formula_weight 194.28
_chemical_name_systematic
; 
 ? 
;
_space_group_IT_number 14
_symmetry_cell_setting monoclinic
_symmetry_space_group_name_Hall '-P 2yn'
_symmetry_space_group_name_H-M 'P 1 21/n 1'
_atom_sites_solution_hydrogens geom
_atom_sites_solution_primary direct
_atom_sites_solution_secondary difmap
_audit_creation_method SHELXL-97
_cell_angle_alpha 90.00
_cell_angle_beta 103.6249(5)
_cell_angle_gamma 90.00
_cell_formula_units_Z 16
_cell_length_a 15.6729(2)
_cell_length_b 14.6136(2)
_cell_length_c 21.7183(3)
_cell_measurement_reflns_used 11420
_cell_measurement_temperature 90.0(2)
_cell_measurement_theta_max 27.48
_cell_measurement_theta_min 1.00
_cell_volume 4834.32(11)
_computing_cell_refinement 'SCALEPACK (Otwinowski & Minor, 1997)'
_computing_data_collection 'COLLECT (Nonius, 1998)'
_computing_data_reduction 'DENZO-SMN (Otwinowski & Minor, 1997)'
_computing_molecular_graphics 'XP in SHELXTL (Sheldrick, 1994)'
_computing_publication_material
; 
SHELX97-2 (Sheldrick, 1997) and local procedures 
;
_computing_structure_refinement 'SHELXL-97 (Sheldrick, 1997)'
_computing_structure_solution 'SHELXS-97 (Sheldrick, 1990)'
_diffrn_ambient_temperature 90.0(2)
_diffrn_detector_area_resol_mean 18
_diffrn_measured_fraction_theta_full 1.000
_diffrn_measured_fraction_theta_max 1.000
_diffrn_measurement_device_type 'Nonius KappaCCD diffractometer'
_diffrn_measurement_method '\w scans at fixed \c = 55\%'
_diffrn_radiation_monochromator graphite
_diffrn_radiation_source 'fine-focus sealed tube'
_diffrn_radiation_type MoK\a
_diffrn_radiation_wavelength 0.71073
_diffrn_reflns_av_R_equivalents 0.0558
_diffrn_reflns_av_sigmaI/netI 0.0797
_diffrn_reflns_limit_h_max 18
_diffrn_reflns_limit_h_min -18
_diffrn_reflns_limit_k_max 17
_diffrn_reflns_limit_k_min -17
_diffrn_reflns_limit_l_max 25
_diffrn_reflns_limit_l_min -25
_diffrn_reflns_number 16655
_diffrn_reflns_theta_full 25.00
_diffrn_reflns_theta_max 25.00
_diffrn_reflns_theta_min 1.45
_exptl_absorpt_coefficient_mu 0.068
_exptl_absorpt_correction_T_max 0.9933
_exptl_absorpt_correction_T_min 0.9800
_exptl_absorpt_correction_type multi-scan
_exptl_absorpt_process_details 'Scalepack (Otwinowski & Minor, 1997)'
_exptl_crystal_colour colourless
_exptl_crystal_density_diffrn 1.068
_exptl_crystal_density_method 'not measured'
_exptl_crystal_description rod
_exptl_crystal_F_000 1696
_exptl_crystal_size_max 0.30
_exptl_crystal_size_mid 0.12
_exptl_crystal_size_min 0.10
_refine_diff_density_max .273
_refine_diff_density_min -.219
_refine_diff_density_rms .043
_refine_ls_extinction_method none
_refine_ls_goodness_of_fit_ref 0.988
_refine_ls_hydrogen_treatment mixed
_refine_ls_matrix_type full
_refine_ls_number_parameters 533
_refine_ls_number_reflns 8520
_refine_ls_number_restraints 0
_refine_ls_restrained_S_all 0.988
_refine_ls_R_factor_all 0.1065
_refine_ls_R_factor_gt 0.0499
_refine_ls_shift/su_max 0.001
_refine_ls_shift/su_mean 0.000
_refine_ls_structure_factor_coef Fsqd
_refine_ls_weighting_details 'calc w=1/[\s^2^(Fo^2^)+(0.0632P)^2^] where P=(Fo^2^+2Fc^2^)/3'
_refine_ls_weighting_scheme calc
_refine_ls_wR_factor_gt 0.1077
_refine_ls_wR_factor_ref 0.1272
_reflns_number_gt 5133
_reflns_number_total 8520
_reflns_threshold_expression >2\s(I)
_cod_data_source_file 9a_tetramer.cif
_cod_data_source_block k04129
_cod_original_sg_symbol_H-M 'P 21/n'
_cod_database_code 4029743

loop_
_symmetry_equiv_pos_as_xyz
'x, y, z'
'-x+1/2, y+1/2, -z+1/2'
'-x, -y, -z'
'x-1/2, -y-1/2, z-1/2'

loop_
_atom_site_label
_atom_site_type_symbol
_atom_site_fract_x
_atom_site_fract_y
_atom_site_fract_z
_atom_site_U_iso_or_equiv
_atom_site_adp_type
_atom_site_occupancy
_atom_site_symmetry_multiplicity
_atom_site_calc_flag
_atom_site_refinement_flags
N1A N 0.59736(10) 0.02437(10) 0.28227(7) 0.0225(4) Uani 1 1 d .
N3A N 0.45966(10) 0.03491(12) 0.22716(8) 0.0319(4) Uani 1 1 d .
N7A N 0.68478(10) 0.00345(11) 0.38871(8) 0.0251(4) Uani 1 1 d .
N8A N 0.73809(10) 0.08227(11) 0.31183(8) 0.0247(4) Uani 1 1 d .
H8A H 0.7155(12) 0.1214(13) 0.2781(9) 0.030 Uiso 1 1 d .
C2A C 0.51622(12) 0.05789(14) 0.27950(10) 0.0297(5) Uani 1 1 d .
H2A H 0.5018 0.0941 0.3119 0.036 Uiso 1 1 calc R
C4A C 0.50743(13) -0.01663(13) 0.19407(10) 0.0296(5) Uani 1 1 d .
H4A H 0.4844 -0.0435 0.1537 0.036 Uiso 1 1 calc R
C5A C 0.59166(13) -0.02351(13) 0.22724(9) 0.0269(5) Uani 1 1 d .
H5A H 0.6378 -0.0553 0.2149 0.032 Uiso 1 1 calc R
C6A C 0.67581(12) 0.03615(13) 0.33329(10) 0.0221(5) Uani 1 1 d .
C9A C 0.61722(12) -0.05522(14) 0.40461(10) 0.0281(5) Uani 1 1 d .
H9A H 0.5719 -0.0693 0.3650 0.034 Uiso 1 1 calc R
C10A C 0.65832(15) -0.14374(14) 0.43302(11) 0.0424(6) Uani 1 1 d .
H10A H 0.6833 -0.1762 0.4019 0.064 Uiso 1 1 calc R
H10B H 0.6134 -0.1821 0.4449 0.064 Uiso 1 1 calc R
H10C H 0.7049 -0.1304 0.4707 0.064 Uiso 1 1 calc R
C11A C 0.57399(16) -0.00624(16) 0.45005(11) 0.0502(7) Uani 1 1 d .
H11A H 0.6179 0.0072 0.4893 0.075 Uiso 1 1 calc R
H11B H 0.5278 -0.0451 0.4596 0.075 Uiso 1 1 calc R
H11C H 0.5481 0.0511 0.4309 0.075 Uiso 1 1 calc R
C12A C 0.81897(12) 0.11363(13) 0.35498(9) 0.0251(5) Uani 1 1 d .
H12A H 0.8357 0.0682 0.3902 0.030 Uiso 1 1 calc R
C14A C 0.89152(13) 0.11644(15) 0.31947(10) 0.0392(6) Uani 1 1 d .
H14A H 0.9005 0.0550 0.3041 0.059 Uiso 1 1 calc R
H14B H 0.9460 0.1378 0.3480 0.059 Uiso 1 1 calc R
H14C H 0.8749 0.1584 0.2834 0.059 Uiso 1 1 calc R
C13A C 0.80554(14) 0.20566(14) 0.38341(10) 0.0367(6) Uani 1 1 d .
H13A H 0.7933 0.2521 0.3499 0.055 Uiso 1 1 calc R
H13B H 0.8587 0.2225 0.4152 0.055 Uiso 1 1 calc R
H13C H 0.7559 0.2019 0.4035 0.055 Uiso 1 1 calc R
N1B N 0.59296(10) 0.29346(10) 0.12687(7) 0.0225(4) Uani 1 1 d .
N3B N 0.66734(10) 0.21651(11) 0.21041(7) 0.0263(4) Uani 1 1 d .
N7B N 0.51195(10) 0.27570(11) 0.01837(8) 0.0272(4) Uani 1 1 d .
N8B N 0.47980(11) 0.39154(11) 0.08249(8) 0.0289(4) Uani 1 1 d .
H8B H 0.4798(12) 0.4030(13) 0.1262(9) 0.035 Uiso 1 1 d .
C2B C 0.59659(13) 0.21776(13) 0.16362(9) 0.0277(5) Uani 1 1 d .
H2B H 0.5531 0.1711 0.1564 0.033 Uiso 1 1 calc R
C4B C 0.71095(13) 0.29567(13) 0.20313(10) 0.0286(5) Uani 1 1 d .
H4B H 0.7652 0.3141 0.2300 0.034 Uiso 1 1 calc R
C5B C 0.66663(12) 0.34386(13) 0.15270(10) 0.0276(5) Uani 1 1 d .
H5B H 0.6830 0.4010 0.1381 0.033 Uiso 1 1 calc R
C6B C 0.52468(12) 0.31654(13) 0.07107(10) 0.0246(5) Uani 1 1 d .
C9B C 0.57077(14) 0.20265(14) 0.00757(10) 0.0323(5) Uani 1 1 d .
H9B H 0.6195 0.1945 0.0462 0.039 Uiso 1 1 calc R
C10B C 0.60833(17) 0.22834(16) -0.04801(12) 0.0579(8) Uani 1 1 d .
H10D H 0.5605 0.2357 -0.0859 0.087 Uiso 1 1 calc R
H10E H 0.6482 0.1800 -0.0553 0.087 Uiso 1 1 calc R
H10F H 0.6407 0.2860 -0.0389 0.087 Uiso 1 1 calc R
C11B C 0.51854(16) 0.11558(15) -0.00596(13) 0.0587(8) Uani 1 1 d .
H11D H 0.4963 0.0989 0.0311 0.088 Uiso 1 1 calc R
H11E H 0.5562 0.0664 -0.0152 0.088 Uiso 1 1 calc R
H11F H 0.4691 0.1247 -0.0426 0.088 Uiso 1 1 calc R
C12B C 0.40157(12) 0.42244(13) 0.03569(9) 0.0283(5) Uani 1 1 d .
H12B H 0.4112 0.4107 -0.0075 0.034 Uiso 1 1 calc R
C14B C 0.39065(14) 0.52428(14) 0.04273(10) 0.0388(6) Uani 1 1 d .
H14D H 0.3787 0.5372 0.0842 0.058 Uiso 1 1 calc R
H14E H 0.3415 0.5461 0.0092 0.058 Uiso 1 1 calc R
H14F H 0.4446 0.5557 0.0394 0.058 Uiso 1 1 calc R
C13B C 0.32216(14) 0.36916(15) 0.04215(11) 0.0420(6) Uani 1 1 d .
H13D H 0.3330 0.3036 0.0381 0.063 Uiso 1 1 calc R
H13E H 0.2714 0.3878 0.0088 0.063 Uiso 1 1 calc R
H13F H 0.3103 0.3812 0.0837 0.063 Uiso 1 1 calc R
N1C N 0.52090(10) 0.43881(11) 0.32184(7) 0.0227(4) Uani 1 1 d .
N3C N 0.47888(11) 0.41917(11) 0.21802(8) 0.0292(4) Uani 1 1 d .
N7C N 0.64657(10) 0.45311(11) 0.41012(7) 0.0270(4) Uani 1 1 d .
N8C N 0.51654(10) 0.38677(11) 0.42176(7) 0.0227(4) Uani 1 1 d .
H8C H 0.4724(12) 0.3506(12) 0.3989(9) 0.027 Uiso 1 1 d .
C2C C 0.53379(13) 0.39317(14) 0.27053(9) 0.0273(5) Uani 1 1 d .
H2C H 0.5775 0.3476 0.2723 0.033 Uiso 1 1 calc R
C4C C 0.42839(13) 0.48583(14) 0.23694(10) 0.0313(5) Uani 1 1 d .
H4C H 0.3825 0.5183 0.2092 0.038 Uiso 1 1 calc R
C5C C 0.45288(13) 0.49870(14) 0.30009(10) 0.0295(5) Uani 1 1 d .
H5C H 0.4282 0.5406 0.3245 0.035 Uiso 1 1 calc R
C6C C 0.56860(13) 0.42668(13) 0.38754(9) 0.0225(5) Uani 1 1 d .
C9C C 0.69487(13) 0.50801(14) 0.37294(10) 0.0293(5) Uani 1 1 d .
H9C H 0.6761 0.4905 0.3272 0.035 Uiso 1 1 calc R
C10C C 0.67725(14) 0.60887(14) 0.38033(11) 0.0440(6) Uani 1 1 d .
H10J H 0.6146 0.6213 0.3636 0.066 Uiso 1 1 calc R
H10K H 0.7117 0.6451 0.3569 0.066 Uiso 1 1 calc R
H10L H 0.6940 0.6255 0.4253 0.066 Uiso 1 1 calc R
C11C C 0.79142(13) 0.48727(15) 0.39754(11) 0.0393(6) Uani 1 1 d .
H11J H 0.8089 0.5012 0.4429 0.059 Uiso 1 1 calc R
H11K H 0.8258 0.5248 0.3748 0.059 Uiso 1 1 calc R
H11L H 0.8021 0.4224 0.3908 0.059 Uiso 1 1 calc R
C12C C 0.55252(12) 0.36205(13) 0.48779(9) 0.0240(5) Uani 1 1 d .
H12C H 0.5958 0.4101 0.5074 0.029 Uiso 1 1 calc R
C13C C 0.60034(14) 0.27077(14) 0.49299(10) 0.0365(6) Uani 1 1 d .
H13J H 0.5586 0.2223 0.4752 0.055 Uiso 1 1 calc R
H13K H 0.6267 0.2575 0.5376 0.055 Uiso 1 1 calc R
H13L H 0.6465 0.2738 0.4695 0.055 Uiso 1 1 calc R
C14C C 0.47929(13) 0.36139(14) 0.52243(9) 0.0317(5) Uani 1 1 d .
H14J H 0.4537 0.4227 0.5211 0.048 Uiso 1 1 calc R
H14K H 0.5029 0.3432 0.5666 0.048 Uiso 1 1 calc R
H14L H 0.4339 0.3178 0.5020 0.048 Uiso 1 1 calc R
N1D N 0.29726(10) 0.17625(10) 0.27358(7) 0.0230(4) Uani 1 1 d .
N2D N 0.39009(11) 0.24939(11) 0.35083(8) 0.0326(5) Uani 1 1 d .
N7D N 0.17655(11) 0.20340(11) 0.18370(8) 0.0278(4) Uani 1 1 d .
N8D N 0.27042(11) 0.07873(11) 0.18715(7) 0.0233(4) Uani 1 1 d .
H8D H 0.3293(12) 0.0631(12) 0.2049(8) 0.028 Uiso 1 1 d .
C2D C 0.34981(13) 0.24989(14) 0.29047(10) 0.0312(5) Uani 1 1 d .
H2D H 0.3568 0.2969 0.2618 0.037 Uiso 1 1 calc R
C4D C 0.36152(13) 0.17092(14) 0.37377(10) 0.0316(5) Uani 1 1 d .
H4D H 0.3791 0.1513 0.4166 0.038 Uiso 1 1 calc R
C5D C 0.30509(13) 0.12492(14) 0.32753(10) 0.0317(5) Uani 1 1 d .
H5D H 0.2767 0.0686 0.3315 0.038 Uiso 1 1 calc R
C6D C 0.24270(13) 0.15629(13) 0.21109(9) 0.0234(5) Uani 1 1 d .
C9D C 0.14449(13) 0.28002(13) 0.21559(10) 0.0317(5) Uani 1 1 d .
H9D H 0.1789 0.2832 0.2606 0.038 Uiso 1 1 calc R
C10D C 0.15667(16) 0.36839(14) 0.18192(12) 0.0500(7) Uani 1 1 d .
H10G H 0.2193 0.3779 0.1843 0.075 Uiso 1 1 calc R
H10H H 0.1339 0.4197 0.2023 0.075 Uiso 1 1 calc R
H10I H 0.1247 0.3646 0.1374 0.075 Uiso 1 1 calc R
C11D C 0.04807(14) 0.26351(15) 0.21415(11) 0.0448(6) Uani 1 1 d .
H11G H 0.0147 0.2576 0.1701 0.067 Uiso 1 1 calc R
H11H H 0.0252 0.3152 0.2341 0.067 Uiso 1 1 calc R
H11I H 0.0423 0.2071 0.2373 0.067 Uiso 1 1 calc R
C12D C 0.23561(12) 0.05270(13) 0.12109(9) 0.0251(5) Uani 1 1 d .
H12D H 0.1728 0.0724 0.1083 0.030 Uiso 1 1 calc R
C13D C 0.23887(14) -0.05044(14) 0.11552(10) 0.0402(6) Uani 1 1 d .
H13G H 0.2998 -0.0713 0.1297 0.060 Uiso 1 1 calc R
H13H H 0.2158 -0.0684 0.0712 0.060 Uiso 1 1 calc R
H13I H 0.2032 -0.0784 0.1420 0.060 Uiso 1 1 calc R
C14D C 0.28591(14) 0.10088(16) 0.07839(10) 0.0408(6) Uani 1 1 d .
H14G H 0.2841 0.1672 0.0848 0.061 Uiso 1 1 calc R
H14H H 0.2589 0.0864 0.0340 0.061 Uiso 1 1 calc R
H14I H 0.3471 0.0801 0.0889 0.061 Uiso 1 1 calc R

loop_
_atom_site_aniso_label
_atom_site_aniso_U_11
_atom_site_aniso_U_22
_atom_site_aniso_U_33
_atom_site_aniso_U_23
_atom_site_aniso_U_13
_atom_site_aniso_U_12
N1A 0.0161(9) 0.0266(10) 0.0248(10) 0.0019(8) 0.0048(8) 0.0014(7)
N3A 0.0232(10) 0.0386(11) 0.0317(11) 0.0020(9) 0.0019(9) -0.0011(8)
N7A 0.0221(9) 0.0252(10) 0.0281(11) 0.0038(8) 0.0060(8) -0.0001(8)
N8A 0.0199(9) 0.0286(10) 0.0237(10) 0.0069(8) 0.0013(8) -0.0014(8)
C2A 0.0228(12) 0.0367(13) 0.0298(14) -0.0017(11) 0.0062(10) 0.0031(10)
C4A 0.0286(13) 0.0303(13) 0.0269(13) -0.0018(10) 0.0004(11) -0.0023(10)
C5A 0.0281(13) 0.0276(12) 0.0248(13) -0.0024(10) 0.0056(10) 0.0047(9)
C6A 0.0200(11) 0.0206(11) 0.0243(13) -0.0012(10) 0.0024(10) 0.0028(9)
C9A 0.0266(12) 0.0290(13) 0.0307(13) 0.0011(10) 0.0111(10) -0.0061(10)
C10A 0.0436(14) 0.0357(14) 0.0521(16) 0.0102(12) 0.0199(12) -0.0062(11)
C11A 0.0578(17) 0.0445(16) 0.0610(18) -0.0029(13) 0.0392(14) -0.0065(13)
C12A 0.0191(11) 0.0283(12) 0.0257(13) 0.0047(10) 0.0007(9) -0.0024(9)
C14A 0.0242(12) 0.0454(15) 0.0467(16) 0.0007(12) 0.0057(11) -0.0036(11)
C13A 0.0403(14) 0.0353(14) 0.0311(14) 0.0010(11) 0.0017(11) -0.0010(11)
N1B 0.0248(10) 0.0211(9) 0.0201(10) 0.0023(8) 0.0023(8) 0.0015(8)
N3B 0.0277(10) 0.0261(10) 0.0228(10) 0.0035(8) 0.0012(8) 0.0031(8)
N7B 0.0313(10) 0.0232(10) 0.0239(11) -0.0038(8) 0.0004(8) 0.0057(8)
N8B 0.0340(10) 0.0311(11) 0.0198(10) -0.0014(8) 0.0026(9) 0.0108(8)
C2B 0.0301(13) 0.0233(12) 0.0281(13) 0.0050(10) 0.0037(11) 0.0005(10)
C4B 0.0242(12) 0.0279(13) 0.0312(13) -0.0005(10) 0.0013(10) -0.0007(10)
C5B 0.0235(12) 0.0229(12) 0.0360(14) 0.0009(10) 0.0064(10) -0.0041(9)
C6B 0.0258(12) 0.0230(12) 0.0235(13) 0.0048(10) 0.0025(10) 0.0009(10)
C9B 0.0380(13) 0.0299(13) 0.0243(13) -0.0031(10) -0.0019(10) 0.0103(11)
C10B 0.0692(19) 0.0450(16) 0.067(2) -0.0040(14) 0.0311(16) 0.0195(14)
C11B 0.0601(17) 0.0280(15) 0.086(2) -0.0118(14) 0.0134(16) 0.0039(13)
C12B 0.0299(12) 0.0328(13) 0.0208(12) -0.0007(10) 0.0033(10) 0.0067(10)
C14B 0.0388(14) 0.0376(14) 0.0376(15) 0.0077(11) 0.0044(11) 0.0096(11)
C13B 0.0397(14) 0.0412(15) 0.0417(15) 0.0055(12) 0.0026(12) -0.0007(12)
N1C 0.0229(9) 0.0272(10) 0.0175(10) 0.0000(8) 0.0037(8) 0.0008(8)
N3C 0.0296(10) 0.0356(11) 0.0215(11) -0.0014(8) 0.0042(9) 0.0001(9)
N7C 0.0244(10) 0.0334(10) 0.0239(10) 0.0001(8) 0.0074(8) -0.0066(8)
N8C 0.0218(9) 0.0279(10) 0.0182(10) -0.0025(8) 0.0041(8) -0.0074(8)
C2C 0.0258(12) 0.0312(13) 0.0252(13) -0.0038(10) 0.0064(10) 0.0020(10)
C4C 0.0264(12) 0.0397(14) 0.0261(14) 0.0054(11) 0.0028(10) 0.0051(10)
C5C 0.0284(12) 0.0344(13) 0.0268(14) 0.0024(10) 0.0085(10) 0.0094(10)
C6C 0.0277(12) 0.0216(12) 0.0185(12) -0.0036(9) 0.0059(10) 0.0016(9)
C9C 0.0295(12) 0.0364(14) 0.0236(12) -0.0012(10) 0.0093(10) -0.0096(10)
C10C 0.0383(14) 0.0382(15) 0.0619(17) 0.0151(13) 0.0245(13) 0.0011(11)
C11C 0.0309(13) 0.0397(14) 0.0522(16) -0.0002(12) 0.0196(12) -0.0052(11)
C12C 0.0288(12) 0.0241(12) 0.0182(12) -0.0014(9) 0.0035(10) -0.0053(9)
C13C 0.0402(14) 0.0344(14) 0.0327(14) 0.0031(11) 0.0044(11) 0.0051(11)
C14C 0.0362(13) 0.0338(13) 0.0259(13) 0.0010(10) 0.0089(11) -0.0040(10)
N1D 0.0235(9) 0.0206(9) 0.0230(10) -0.0020(8) 0.0017(8) -0.0029(8)
N2D 0.0319(11) 0.0319(11) 0.0300(12) -0.0046(9) -0.0004(9) -0.0036(9)
N7D 0.0271(10) 0.0245(10) 0.0291(11) -0.0042(8) 0.0012(8) 0.0065(8)
N8D 0.0196(9) 0.0247(10) 0.0224(10) -0.0050(8) -0.0017(8) 0.0028(8)
C2D 0.0328(13) 0.0256(13) 0.0321(15) 0.0008(10) 0.0017(11) -0.0071(10)
C4D 0.0335(13) 0.0372(14) 0.0233(13) 0.0005(11) 0.0048(10) -0.0042(11)
C5D 0.0318(13) 0.0306(13) 0.0301(14) 0.0033(11) 0.0019(11) -0.0065(10)
C6D 0.0236(12) 0.0247(12) 0.0205(12) -0.0025(10) 0.0025(10) -0.0047(10)
C9D 0.0316(13) 0.0275(13) 0.0339(14) -0.0079(10) 0.0033(10) 0.0053(10)
C10D 0.0566(17) 0.0264(14) 0.0691(19) -0.0022(13) 0.0193(14) 0.0076(12)
C11D 0.0364(14) 0.0383(14) 0.0599(17) -0.0144(12) 0.0119(12) 0.0057(11)
C12D 0.0201(11) 0.0296(12) 0.0232(12) -0.0052(10) 0.0006(9) 0.0029(9)
C13D 0.0364(13) 0.0377(14) 0.0419(15) -0.0151(11) 0.0001(11) 0.0031(11)
C14D 0.0340(13) 0.0583(16) 0.0302(14) 0.0016(12) 0.0081(11) 0.0027(12)

loop_
_atom_type_symbol
_atom_type_description
_atom_type_scat_dispersion_real
_atom_type_scat_dispersion_imag
_atom_type_scat_source
C C .0033 .0016 'International Tables Vol C Tables 4.2.6.8 and 6.1.1.4'
H H .0000 .0000 'International Tables Vol C Tables 4.2.6.8 and 6.1.1.4'
N N .0061 .0033 'International Tables Vol C Tables 4.2.6.8 and 6.1.1.4'

loop_
_geom_angle_atom_site_label_1
_geom_angle_atom_site_label_2
_geom_angle_atom_site_label_3
_geom_angle
C2A N1A C5A 106.22(16)
C2A N1A C6A 127.40(17)
C5A N1A C6A 126.39(16)
C2A N3A C4A 104.65(17)
C6A N7A C9A 121.19(17)
C6A N8A C12A 121.43(16)
C6A N8A H8A 113.9(11)
C12A N8A H8A 115.1(11)
N3A C2A N1A 112.53(19)
N3A C2A H2A 123.7
N1A C2A H2A 123.7
C5A C4A N3A 110.21(18)
C5A C4A H4A 124.9
N3A C4A H4A 124.9
C4A C5A N1A 106.39(17)
C4A C5A H5A 126.8
N1A C5A H5A 126.8
N7A C6A N8A 125.73(18)
N7A C6A N1A 124.07(18)
N8A C6A N1A 110.12(16)
N7A C9A C11A 109.79(16)
N7A C9A C10A 109.57(16)
C11A C9A C10A 110.75(18)
N7A C9A H9A 108.9
C11A C9A H9A 108.9
C10A C9A H9A 108.9
C9A C10A H10A 109.5
C9A C10A H10B 109.5
H10A C10A H10B 109.5
C9A C10A H10C 109.5
H10A C10A H10C 109.5
H10B C10A H10C 109.5
C9A C11A H11A 109.5
C9A C11A H11B 109.5
H11A C11A H11B 109.5
C9A C11A H11C 109.5
H11A C11A H11C 109.5
H11B C11A H11C 109.5
N8A C12A C13A 110.91(16)
N8A C12A C14A 108.85(16)
C13A C12A C14A 112.07(17)
N8A C12A H12A 108.3
C13A C12A H12A 108.3
C14A C12A H12A 108.3
C12A C14A H14A 109.5
C12A C14A H14B 109.5
H14A C14A H14B 109.5
C12A C14A H14C 109.5
H14A C14A H14C 109.5
H14B C14A H14C 109.5
C12A C13A H13A 109.5
C12A C13A H13B 109.5
H13A C13A H13B 109.5
C12A C13A H13C 109.5
H13A C13A H13C 109.5
H13B C13A H13C 109.5
C2B N1B C5B 106.40(16)
C2B N1B C6B 126.83(16)
C5B N1B C6B 126.77(16)
C2B N3B C4B 104.56(16)
C6B N7B C9B 121.19(17)
C6B N8B C12B 120.44(17)
C6B N8B H8B 116.1(11)
C12B N8B H8B 115.8(11)
N3B C2B N1B 112.11(17)
N3B C2B H2B 123.9
N1B C2B H2B 123.9
C5B C4B N3B 111.01(18)
C5B C4B H4B 124.5
N3B C4B H4B 124.5
C4B C5B N1B 105.92(17)
C4B C5B H5B 127.0
N1B C5B H5B 127.0
N7B C6B N8B 124.67(19)
N7B C6B N1B 124.96(18)
N8B C6B N1B 110.26(17)
N7B C9B C11B 108.29(18)
N7B C9B C10B 108.99(17)
C11B C9B C10B 110.54(19)
N7B C9B H9B 109.7
C11B C9B H9B 109.7
C10B C9B H9B 109.7
C9B C10B H10D 109.5
C9B C10B H10E 109.5
H10D C10B H10E 109.5
C9B C10B H10F 109.5
H10D C10B H10F 109.5
H10E C10B H10F 109.5
C9B C11B H11D 109.5
C9B C11B H11E 109.5
H11D C11B H11E 109.5
C9B C11B H11F 109.5
H11D C11B H11F 109.5
H11E C11B H11F 109.5
N8B C12B C13B 110.56(16)
N8B C12B C14B 109.23(16)
C13B C12B C14B 112.66(18)
N8B C12B H12B 108.1
C13B C12B H12B 108.1
C14B C12B H12B 108.1
C12B C14B H14D 109.5
C12B C14B H14E 109.5
H14D C14B H14E 109.5
C12B C14B H14F 109.5
H14D C14B H14F 109.5
H14E C14B H14F 109.5
C12B C13B H13D 109.5
C12B C13B H13E 109.5
H13D C13B H13E 109.5
C12B C13B H13F 109.5
H13D C13B H13F 109.5
H13E C13B H13F 109.5
C2C N1C C5C 106.55(16)
C2C N1C C6C 127.18(16)
C5C N1C C6C 126.27(16)
C2C N3C C4C 104.52(17)
C6C N7C C9C 121.98(17)
C6C N8C C12C 120.12(16)
C6C N8C H8C 115.1(12)
C12C N8C H8C 117.2(12)
N3C C2C N1C 112.21(18)
N3C C2C H2C 123.9
N1C C2C H2C 123.9
C5C C4C N3C 110.88(18)
C5C C4C H4C 124.6
N3C C4C H4C 124.6
C4C C5C N1C 105.84(18)
C4C C5C H5C 127.1
N1C C5C H5C 127.1
N7C C6C N8C 124.69(18)
N7C C6C N1C 124.62(18)
N8C C6C N1C 110.63(16)
N7C C9C C11C 107.39(16)
N7C C9C C10C 110.04(17)
C11C C9C C10C 110.48(17)
N7C C9C H9C 109.6
C11C C9C H9C 109.6
C10C C9C H9C 109.6
C9C C10C H10J 109.5
C9C C10C H10K 109.5
H10J C10C H10K 109.5
C9C C10C H10L 109.5
H10J C10C H10L 109.5
H10K C10C H10L 109.5
C9C C11C H11J 109.5
C9C C11C H11K 109.5
H11J C11C H11K 109.5
C9C C11C H11L 109.5
H11J C11C H11L 109.5
H11K C11C H11L 109.5
N8C C12C C14C 109.14(15)
N8C C12C C13C 111.11(16)
C14C C12C C13C 112.06(17)
N8C C12C H12C 108.1
C14C C12C H12C 108.1
C13C C12C H12C 108.1
C12C C13C H13J 109.5
C12C C13C H13K 109.5
H13J C13C H13K 109.5
C12C C13C H13L 109.5
H13J C13C H13L 109.5
H13K C13C H13L 109.5
C12C C14C H14J 109.5
C12C C14C H14K 109.5
H14J C14C H14K 109.5
C12C C14C H14L 109.5
H14J C14C H14L 109.5
H14K C14C H14L 109.5
C2D N1D C5D 106.09(16)
C2D N1D C6D 126.85(17)
C5D N1D C6D 127.05(16)
C2D N2D C4D 104.27(17)
C6D N7D C9D 121.71(17)
C6D N8D C12D 120.90(16)
C6D N8D H8D 114.6(11)
C12D N8D H8D 116.3(11)
N2D C2D N1D 112.63(18)
N2D C2D H2D 123.7
N1D C2D H2D 123.7
C5D C4D N2D 111.09(19)
C5D C4D H4D 124.5
N2D C4D H4D 124.5
C4D C5D N1D 105.91(18)
C4D C5D H5D 127.0
N1D C5D H5D 127.0
N7D C6D N8D 124.88(18)
N7D C6D N1D 124.38(18)
N8D C6D N1D 110.70(16)
N7D C9D C10D 109.04(17)
N7D C9D C11D 108.54(16)
C10D C9D C11D 111.19(18)
N7D C9D H9D 109.3
C10D C9D H9D 109.3
C11D C9D H9D 109.3
C9D C10D H10G 109.5
C9D C10D H10H 109.5
H10G C10D H10H 109.5
C9D C10D H10I 109.5
H10G C10D H10I 109.5
H10H C10D H10I 109.5
C9D C11D H11G 109.5
C9D C11D H11H 109.5
H11G C11D H11H 109.5
C9D C11D H11I 109.5
H11G C11D H11I 109.5
H11H C11D H11I 109.5
N8D C12D C13D 109.03(16)
N8D C12D C14D 110.52(16)
C13D C12D C14D 112.30(18)
N8D C12D H12D 108.3
C13D C12D H12D 108.3
C14D C12D H12D 108.3
C12D C13D H13G 109.5
C12D C13D H13H 109.5
H13G C13D H13H 109.5
C12D C13D H13I 109.5
H13G C13D H13I 109.5
H13H C13D H13I 109.5
C12D C14D H14G 109.5
C12D C14D H14H 109.5
H14G C14D H14H 109.5
C12D C14D H14I 109.5
H14G C14D H14I 109.5
H14H C14D H14I 109.5

loop_
_geom_bond_atom_site_label_1
_geom_bond_atom_site_label_2
_geom_bond_distance
N1A C2A 1.351(2)
N1A C5A 1.369(2)
N1A C6A 1.458(2)
N3A C2A 1.310(2)
N3A C4A 1.378(2)
N7A C6A 1.272(2)
N7A C9A 1.466(2)
N8A C6A 1.356(2)
N8A C12A 1.461(2)
N8A H8A 0.931(18)
C2A H2A 0.9500
C4A C5A 1.351(3)
C4A H4A 0.9500
C5A H5A 0.9500
C9A C11A 1.503(3)
C9A C10A 1.511(3)
C9A H9A 1.0000
C10A H10A 0.9800
C10A H10B 0.9800
C10A H10C 0.9800
C11A H11A 0.9800
C11A H11B 0.9800
C11A H11C 0.9800
C12A C13A 1.515(3)
C12A C14A 1.517(3)
C12A H12A 1.0000
C14A H14A 0.9800
C14A H14B 0.9800
C14A H14C 0.9800
C13A H13A 0.9800
C13A H13B 0.9800
C13A H13C 0.9800
N1B C2B 1.357(2)
N1B C5B 1.373(2)
N1B C6B 1.455(2)
N3B C2B 1.316(2)
N3B C4B 1.372(2)
N7B C6B 1.264(2)
N7B C9B 1.465(2)
N8B C6B 1.356(2)
N8B C12B 1.467(2)
N8B H8B 0.964(19)
C2B H2B 0.9500
C4B C5B 1.349(3)
C4B H4B 0.9500
C5B H5B 0.9500
C9B C11B 1.504(3)
C9B C10B 1.510(3)
C9B H9B 1.0000
C10B H10D 0.9800
C10B H10E 0.9800
C10B H10F 0.9800
C11B H11D 0.9800
C11B H11E 0.9800
C11B H11F 0.9800
C12B C13B 1.502(3)
C12B C14B 1.510(3)
C12B H12B 1.0000
C14B H14D 0.9800
C14B H14E 0.9800
C14B H14F 0.9800
C13B H13D 0.9800
C13B H13E 0.9800
C13B H13F 0.9800
N1C C2C 1.354(2)
N1C C5C 1.374(2)
N1C C6C 1.457(2)
N3C C2C 1.313(2)
N3C C4C 1.377(2)
N7C C6C 1.265(2)
N7C C9C 1.469(2)
N8C C6C 1.358(2)
N8C C12C 1.457(2)
N8C H8C 0.918(18)
C2C H2C 0.9500
C4C C5C 1.348(3)
C4C H4C 0.9500
C5C H5C 0.9500
C9C C11C 1.512(3)
C9C C10C 1.515(3)
C9C H9C 1.0000
C10C H10J 0.9800
C10C H10K 0.9800
C10C H10L 0.9800
C11C H11J 0.9800
C11C H11K 0.9800
C11C H11L 0.9800
C12C C14C 1.513(3)
C12C C13C 1.521(3)
C12C H12C 1.0000
C13C H13J 0.9800
C13C H13K 0.9800
C13C H13L 0.9800
C14C H14J 0.9800
C14C H14K 0.9800
C14C H14L 0.9800
N1D C2D 1.352(2)
N1D C5D 1.372(2)
N1D C6D 1.453(2)
N2D C2D 1.314(2)
N2D C4D 1.367(2)
N7D C6D 1.270(2)
N7D C9D 1.466(2)
N8D C6D 1.360(2)
N8D C12D 1.460(2)
N8D H8D 0.940(18)
C2D H2D 0.9500
C4D C5D 1.351(3)
C4D H4D 0.9500
C5D H5D 0.9500
C9D C10D 1.518(3)
C9D C11D 1.523(3)
C9D H9D 1.0000
C10D H10G 0.9800
C10D H10H 0.9800
C10D H10I 0.9800
C11D H11G 0.9800
C11D H11H 0.9800
C11D H11I 0.9800
C12D C13D 1.514(3)
C12D C14D 1.524(3)
C12D H12D 1.0000
C13D H13G 0.9800
C13D H13H 0.9800
C13D H13I 0.9800
C14D H14G 0.9800
C14D H14H 0.9800
C14D H14I 0.9800

loop_
_geom_torsion_atom_site_label_1
_geom_torsion_atom_site_label_2
_geom_torsion_atom_site_label_3
_geom_torsion_atom_site_label_4
_geom_torsion
C4A N3A C2A N1A -0.1(2)
C5A N1A C2A N3A 0.1(2)
C6A N1A C2A N3A -179.85(17)
C2A N3A C4A C5A 0.0(2)
N3A C4A C5A N1A 0.1(2)
C2A N1A C5A C4A -0.1(2)
C6A N1A C5A C4A 179.86(17)
C9A N7A C6A N8A -172.15(17)
C9A N7A C6A N1A 4.2(3)
C12A N8A C6A N7A -11.2(3)
C12A N8A C6A N1A 172.07(15)
C2A N1A C6A N7A 65.9(3)
C5A N1A C6A N7A -114.0(2)
C2A N1A C6A N8A -117.3(2)
C5A N1A C6A N8A 62.8(2)
C6A N7A C9A C11A -111.9(2)
C6A N7A C9A C10A 126.2(2)
C6A N8A C12A C13A -85.3(2)
C6A N8A C12A C14A 150.95(18)
C4B N3B C2B N1B 0.1(2)
C5B N1B C2B N3B -0.4(2)
C6B N1B C2B N3B 179.45(17)
C2B N3B C4B C5B 0.2(2)
N3B C4B C5B N1B -0.5(2)
C2B N1B C5B C4B 0.5(2)
C6B N1B C5B C4B -179.34(18)
C9B N7B C6B N8B 171.86(18)
C9B N7B C6B N1B -4.1(3)
C12B N8B C6B N7B 10.1(3)
C12B N8B C6B N1B -173.44(16)
C2B N1B C6B N7B -70.4(3)
C5B N1B C6B N7B 109.4(2)
C2B N1B C6B N8B 113.1(2)
C5B N1B C6B N8B -67.0(2)
C6B N7B C9B C11B 117.6(2)
C6B N7B C9B C10B -122.1(2)
C6B N8B C12B C13B 82.7(2)
C6B N8B C12B C14B -152.82(18)
C4C N3C C2C N1C 0.4(2)
C5C N1C C2C N3C -0.3(2)
C6C N1C C2C N3C 178.98(17)
C2C N3C C4C C5C -0.4(2)
N3C C4C C5C N1C 0.2(2)
C2C N1C C5C C4C 0.1(2)
C6C N1C C5C C4C -179.23(17)
C9C N7C C6C N8C -170.64(18)
C9C N7C C6C N1C 6.3(3)
C12C N8C C6C N7C -7.1(3)
C12C N8C C6C N1C 175.62(15)
C2C N1C C6C N7C 73.0(3)
C5C N1C C6C N7C -107.8(2)
C2C N1C C6C N8C -109.7(2)
C5C N1C C6C N8C 69.5(2)
C6C N7C C9C C11C -151.65(19)
C6C N7C C9C C10C 88.1(2)
C6C N8C C12C C14C 153.95(17)
C6C N8C C12C C13C -82.0(2)
C4D N2D C2D N1D 0.0(2)
C5D N1D C2D N2D -0.2(2)
C6D N1D C2D N2D 179.10(17)
C2D N2D C4D C5D 0.2(2)
N2D C4D C5D N1D -0.4(2)
C2D N1D C5D C4D 0.3(2)
C6D N1D C5D C4D -178.96(18)
C9D N7D C6D N8D 172.65(18)
C9D N7D C6D N1D -4.9(3)
C12D N8D C6D N7D 12.4(3)
C12D N8D C6D N1D -169.79(15)
C2D N1D C6D N7D -66.3(3)
C5D N1D C6D N7D 112.8(2)
C2D N1D C6D N8D 115.8(2)
C5D N1D C6D N8D -65.1(2)
C6D N7D C9D C10D 114.5(2)
C6D N7D C9D C11D -124.2(2)
C6D N8D C12D C13D -151.46(18)
C6D N8D C12D C14D 84.6(2)
